data_2014655
loop_
_publ_author_name
'Li, Bin'
'Lan, Yu-Ming'
'Hsu, Chi-Tung'
'Liu, Zhen-Long'
'Song, Hai-Bin'
'Wu, Chao'
'Yang, Hua-Zheng'

_publ_section_title
;
 Three trifluoromethyl-substituted protoporphyrinogen IX oxidase
 inhibitors
;
_journal_issue 2
_journal_name_full 'Acta Crystallographica Section C'
_journal_page_first o122
_journal_page_last o126
_journal_paper_doi 10.1107/S0108270105000545
_journal_volume 61
_journal_year 2005
_chemical_formula_iupac 'C14 H10 Cl F3 N2 O4'
_chemical_formula_moiety 'C14 H10 Cl F3 N2 O4'
_chemical_formula_sum 'C14 H10 Cl F3 N2 O4'
_chemical_formula_weight 362.69
_chemical_melting_point 443.0(10)
_chemical_name_systematic
;methyl
2-chloro-5-[3-methyl-2,6-dioxo-4-(trifluoromethyl)-1,2,3,6-tetrahydropyrimidin-
1-yl]benzoate
;
_space_group_IT_number 14
_symmetry_cell_setting monoclinic
_symmetry_space_group_name_Hall '-P 2yn'
_symmetry_space_group_name_H-M 'P 1 21/n 1'
_atom_sites_solution_hydrogens geom
_atom_sites_solution_primary direct
_atom_sites_solution_secondary difmap
_cell_angle_alpha 90.00
_cell_angle_beta 110.599(15)
_cell_angle_gamma 90.00
_cell_formula_units_Z 4
_cell_length_a 14.326(13)
_cell_length_b 7.802(7)
_cell_length_c 14.337(13)
_cell_measurement_reflns_used 823
_cell_measurement_temperature 293(2)
_cell_measurement_theta_max 25.36
_cell_measurement_theta_min 2.50
_cell_volume 1500(2)
_computing_cell_refinement SMART
_computing_data_collection 'SMART (Bruker, 1998)'
_computing_data_reduction 'SAINT (Bruker, 1999)'
_computing_molecular_graphics 'PLATON (Spek, 2003)'
_computing_publication_material SHELXL97
_computing_structure_refinement 'SHELXL97 (Sheldrick, 1997) in WinGX (Farrugia, 1999)'
_computing_structure_solution 'SHELXS97 (Sheldrick, 1997)'
_diffrn_ambient_temperature 293(2)
_diffrn_measured_fraction_theta_full 1.000
_diffrn_measured_fraction_theta_max 1.000
_diffrn_measurement_device_type 'Bruker SMART CCD area-detector'
_diffrn_measurement_method '\f and \w'
_diffrn_radiation_monochromator graphite
_diffrn_radiation_source 'fine-focus sealed tube'
_diffrn_radiation_type MoK\a
_diffrn_radiation_wavelength 0.71073
_diffrn_reflns_av_R_equivalents 0.0215
_diffrn_reflns_av_sigmaI/netI 0.0233
_diffrn_reflns_limit_h_max 17
_diffrn_reflns_limit_h_min -12
_diffrn_reflns_limit_k_max 9
_diffrn_reflns_limit_k_min -9
_diffrn_reflns_limit_l_max 15
_diffrn_reflns_limit_l_min -17
_diffrn_reflns_number 7542
_diffrn_reflns_theta_full 25.00
_diffrn_reflns_theta_max 25.00
_diffrn_reflns_theta_min 2.50
_diffrn_standards_interval_count 0
_diffrn_standards_interval_time 0
_diffrn_standards_number 0
_exptl_absorpt_coefficient_mu 0.312
_exptl_absorpt_correction_T_max 1.000000
_exptl_absorpt_correction_T_min 0.806256
_exptl_absorpt_correction_type multi-scan
_exptl_absorpt_process_details '(SADABS; Sheldrick, 1996)'
_exptl_crystal_colour colourless
_exptl_crystal_density_diffrn 1.606
_exptl_crystal_density_meas ?
_exptl_crystal_density_method 'not measured'
_exptl_crystal_description prism
_exptl_crystal_F_000 736
_exptl_crystal_size_max 0.26
_exptl_crystal_size_mid 0.22
_exptl_crystal_size_min 0.16
_refine_diff_density_max 0.262
_refine_diff_density_min -0.339
_refine_ls_extinction_coef 0.0072(12)
_refine_ls_extinction_expression Fc^*^=kFc[1+0.001xFc^2^\l^3^/sin(2\q)]^-1/4^
_refine_ls_extinction_method 'SHELXL97 (Sheldrick, 1997)'
_refine_ls_goodness_of_fit_ref 1.103
_refine_ls_hydrogen_treatment constr
_refine_ls_matrix_type full
_refine_ls_number_parameters 220
_refine_ls_number_reflns 2646
_refine_ls_number_restraints 0
_refine_ls_restrained_S_all 1.103
_refine_ls_R_factor_all 0.0560
_refine_ls_R_factor_gt 0.0389
_refine_ls_shift/su_max 0.006
_refine_ls_shift/su_mean 0.000
_refine_ls_structure_factor_coef Fsqd
_refine_ls_weighting_details 'calc w = 1/[\s^2^(Fo^2^)+(0.0399P)^2^+1.2049P] where P=(Fo^2^+2Fc^2^)/3'
_refine_ls_weighting_scheme calc
_refine_ls_wR_factor_gt 0.1035
_refine_ls_wR_factor_ref 0.1151
_reflns_number_gt 2007
_reflns_number_total 2646
_reflns_threshold_expression I>2\s(I)
_cod_data_source_file fg1802.cif
_cod_data_source_block II
_cod_depositor_comments
;
The following automatic conversions were performed:
'_symmetry_cell_setting' value 'Monoclinic' changed to 'monoclinic'
according to '/home/saulius/struct/CIF-dictionaries/cif_core.dic'
dictionary named 'cif_core.dic' version 2.4.1 from 2010-06-29.

Automatic conversion script
Id: cif_fix_enum 1527 2010-12-29 10:47:43Z saulius 

The following automatic conversions were performed:

'_symmetry_cell_setting' value 'Monoclinic' changed to 'monoclinic'
according to /home/saulius/struct/CIF-dictionaries/cif_core.dic
dictionary named 'cif_core.dic' version 2.4.1 from 2010-06-29.

Automatic conversion script
Id: cif_fix_values 1715 2011-07-08 13:25:40Z adriana 

The following automatic conversions were performed:

'_exptl_crystal_density_meas' value 'not measured' was changed to '?'
- the value is perceived as not measured.

Automatic conversion script
Id: cif_fix_values 3008 2015-01-20 13:52:24Z robertas 
;
_cod_original_sg_symbol_H-M 'P 21/n'
_cod_database_code 2014655

loop_
_symmetry_equiv_pos_as_xyz
'x, y, z'
'-x+1/2, y+1/2, -z+1/2'
'-x, -y, -z'
'x-1/2, -y-1/2, z-1/2'

loop_
_atom_site_label
_atom_site_fract_x
_atom_site_fract_y
_atom_site_fract_z
_atom_site_U_iso_or_equiv
_atom_site_adp_type
_atom_site_calc_flag
_atom_site_refinement_flags
_atom_site_occupancy
_atom_site_disorder_assembly
_atom_site_disorder_group
_atom_site_type_symbol
Cl1 0.07694(7) 0.88697(10) 0.19239(6) 0.0751(3) Uani d . 1 . . Cl
F71 0.21795(16) -0.1887(2) 0.68455(15) 0.0899(7) Uani d . 1 . . F
F72 0.32208(15) -0.0282(2) 0.78845(11) 0.0697(5) Uani d . 1 . . F
F73 0.36128(17) -0.1549(3) 0.67724(14) 0.0861(7) Uani d . 1 . . F
O1 0.33607(14) 0.4512(3) 0.55205(15) 0.0635(6) Uani d . 1 . . O
O2 0.02759(13) 0.2154(3) 0.43625(14) 0.0581(5) Uani d . 1 . . O
O3 0.1805(2) 0.6179(3) 0.11095(17) 0.0864(8) Uani d . 1 . . O
O4 0.12446(17) 0.3650(3) 0.13431(14) 0.0606(6) Uani d . 1 . . O
N1 0.18198(14) 0.3337(2) 0.49334(13) 0.0349(5) Uani d . 1 . . N
N3 0.31324(14) 0.2012(3) 0.62138(14) 0.0391(5) Uani d . 1 . . N
C2 0.28141(18) 0.3369(3) 0.55551(17) 0.0394(6) Uani d . 1 . . C
C4 0.24823(18) 0.0740(3) 0.62383(17) 0.0370(6) Uani d . 1 . . C
C5 0.15265(19) 0.0750(3) 0.56586(18) 0.0419(6) Uani d . 1 . . C
H5 0.1108 -0.0120 0.5720 0.050 Uiso calc R 1 . . H
C6 0.11304(18) 0.2085(3) 0.49387(18) 0.0394(6) Uani d . 1 . . C
C7 0.2883(2) -0.0737(4) 0.6940(2) 0.0499(7) Uani d . 1 . . C
C8 0.4187(2) 0.2073(5) 0.6862(2) 0.0699(10) Uani d . 1 . . C
H8A 0.4290 0.1339 0.7427 0.105 Uiso calc R 1 . . H
H8B 0.4364 0.3227 0.7086 0.105 Uiso calc R 1 . . H
H8C 0.4595 0.1691 0.6496 0.105 Uiso calc R 1 . . H
C11 0.14032(17) 0.5648(3) 0.25663(17) 0.0372(6) Uani d . 1 . . C
C12 0.10602(19) 0.7209(3) 0.27755(19) 0.0435(6) Uani d . 1 . . C
C13 0.0911(2) 0.7464(4) 0.3663(2) 0.0512(7) Uani d . 1 . . C
H13 0.0653 0.8502 0.3782 0.061 Uiso calc R 1 . . H
C14 0.1139(2) 0.6196(3) 0.43735(19) 0.0466(6) Uani d . 1 . . C
H14 0.1036 0.6367 0.4972 0.056 Uiso calc R 1 . . H
C15 0.15216(17) 0.4672(3) 0.41879(17) 0.0357(5) Uani d . 1 . . C
C16 0.16351(17) 0.4382(3) 0.32921(17) 0.0357(5) Uani d . 1 . . C
H16 0.1870 0.3326 0.3169 0.043 Uiso calc R 1 . . H
C17 0.15162(19) 0.5245(4) 0.15984(18) 0.0439(6) Uani d . 1 . . C
C18 0.1284(3) 0.3052(5) 0.0407(2) 0.0793(11) Uani d . 1 . . C
H18A 0.1937 0.3255 0.0386 0.119 Uiso calc R 1 . . H
H18B 0.0798 0.3655 -0.0130 0.119 Uiso calc R 1 . . H
H18C 0.1142 0.1846 0.0340 0.119 Uiso calc R 1 . . H

loop_
_atom_site_aniso_label
_atom_site_aniso_U_11
_atom_site_aniso_U_22
_atom_site_aniso_U_33
_atom_site_aniso_U_12
_atom_site_aniso_U_13
_atom_site_aniso_U_23
Cl1 0.0942(7) 0.0516(5) 0.0700(5) 0.0180(4) 0.0171(5) 0.0255(4)
F71 0.1013(16) 0.0612(12) 0.0870(14) -0.0221(11) 0.0081(12) 0.0321(10)
F72 0.1064(14) 0.0615(11) 0.0346(9) 0.0083(10) 0.0165(9) 0.0090(8)
F73 0.1133(16) 0.0802(13) 0.0721(12) 0.0521(12) 0.0416(12) 0.0223(11)
O1 0.0468(11) 0.0647(13) 0.0636(13) -0.0223(10) 0.0001(9) 0.0202(11)
O2 0.0398(11) 0.0680(13) 0.0560(12) -0.0102(9) 0.0036(9) 0.0113(10)
O3 0.135(2) 0.0793(17) 0.0610(14) -0.0390(16) 0.0538(15) -0.0009(12)
O4 0.0907(16) 0.0538(12) 0.0506(12) -0.0072(11) 0.0415(11) -0.0092(9)
N1 0.0352(10) 0.0373(11) 0.0301(10) -0.0024(9) 0.0090(8) 0.0011(9)
N3 0.0338(11) 0.0482(12) 0.0319(10) -0.0021(9) 0.0072(8) 0.0063(9)
C2 0.0377(13) 0.0437(14) 0.0334(13) -0.0072(12) 0.0081(11) 0.0026(11)
C4 0.0464(14) 0.0378(13) 0.0296(12) -0.0010(11) 0.0167(11) -0.0012(10)
C5 0.0470(15) 0.0398(14) 0.0393(13) -0.0096(11) 0.0156(12) 0.0015(11)
C6 0.0383(14) 0.0445(14) 0.0351(13) -0.0061(11) 0.0124(11) -0.0029(11)
C7 0.0642(18) 0.0450(15) 0.0412(15) 0.0033(14) 0.0192(13) 0.0047(12)
C8 0.0397(16) 0.090(2) 0.066(2) -0.0078(16) 0.0002(14) 0.0288(18)
C11 0.0359(13) 0.0386(13) 0.0337(12) -0.0026(10) 0.0083(10) 0.0027(10)
C12 0.0435(14) 0.0369(14) 0.0417(14) 0.0028(11) 0.0044(11) 0.0061(11)
C13 0.0572(17) 0.0403(15) 0.0501(16) 0.0136(13) 0.0114(13) -0.0036(12)
C14 0.0522(15) 0.0480(16) 0.0389(14) 0.0069(13) 0.0152(12) -0.0063(12)
C15 0.0364(13) 0.0362(13) 0.0316(12) -0.0016(10) 0.0083(10) 0.0008(10)
C16 0.0365(12) 0.0332(12) 0.0357(13) 0.0024(10) 0.0106(10) 0.0003(10)
C17 0.0433(14) 0.0496(16) 0.0371(13) -0.0015(12) 0.0121(12) 0.0059(12)
C18 0.103(3) 0.090(3) 0.0538(19) 0.004(2) 0.0383(19) -0.0206(18)

loop_
_atom_type_symbol
_atom_type_description
_atom_type_scat_dispersion_real
_atom_type_scat_dispersion_imag
_atom_type_scat_source
C C 0.0033 0.0016 'International Tables Vol C Tables 4.2.6.8 and 6.1.1.4'
H H 0.0000 0.0000 'International Tables Vol C Tables 4.2.6.8 and 6.1.1.4'
N N 0.0061 0.0033 'International Tables Vol C Tables 4.2.6.8 and 6.1.1.4'
O O 0.0106 0.0060 'International Tables Vol C Tables 4.2.6.8 and 6.1.1.4'
F F 0.0171 0.0103 'International Tables Vol C Tables 4.2.6.8 and 6.1.1.4'
Cl Cl 0.1484 0.1585 'International Tables Vol C Tables 4.2.6.8 and 6.1.1.4'

loop_
_geom_angle_atom_site_label_1
_geom_angle_atom_site_label_2
_geom_angle_atom_site_label_3
_geom_angle
C17 O4 C18 117.4(2)
C2 N1 C6 125.4(2)
C2 N1 C15 115.53(19)
C6 N1 C15 118.98(19)
C4 N3 C2 120.5(2)
C4 N3 C8 124.3(2)
C2 N3 C8 115.1(2)
O1 C2 N3 122.2(2)
O1 C2 N1 121.6(2)
N3 C2 N1 116.2(2)
C5 C4 N3 122.7(2)
C5 C4 C7 119.3(2)
N3 C4 C7 118.0(2)
C4 C5 C6 120.9(2)
C4 C5 H5 119.5
C6 C5 H5 119.5
O2 C6 N1 120.9(2)
O2 C6 C5 124.8(2)
N1 C6 C5 114.3(2)
F73 C7 F72 106.9(2)
F73 C7 F71 106.3(3)
F72 C7 F71 106.2(2)
F73 C7 C4 112.8(2)
F72 C7 C4 113.4(2)
F71 C7 C4 110.7(2)
N3 C8 H8A 109.5
N3 C8 H8B 109.5
H8A C8 H8B 109.5
N3 C8 H8C 109.5
H8A C8 H8C 109.5
H8B C8 H8C 109.5
C12 C11 C16 118.2(2)
C12 C11 C17 123.5(2)
C16 C11 C17 118.3(2)
C13 C12 C11 120.6(2)
C13 C12 Cl1 117.9(2)
C11 C12 Cl1 121.5(2)
C14 C13 C12 120.5(2)
C14 C13 H13 119.8
C12 C13 H13 119.8
C15 C14 C13 119.1(2)
C15 C14 H14 120.5
C13 C14 H14 120.5
C16 C15 C14 120.8(2)
C16 C15 N1 118.2(2)
C14 C15 N1 121.0(2)
C15 C16 C11 120.6(2)
C15 C16 H16 119.7
C11 C16 H16 119.7
O3 C17 O4 123.3(3)
O3 C17 C11 126.8(3)
O4 C17 C11 109.9(2)
O4 C18 H18A 109.5
O4 C18 H18B 109.5
H18A C18 H18B 109.5
O4 C18 H18C 109.5
H18A C18 H18C 109.5
H18B C18 H18C 109.5

loop_
_geom_bond_atom_site_label_1
_geom_bond_atom_site_label_2
_geom_bond_site_symmetry_2
_geom_bond_distance
_geom_bond_publ_flag
Cl1 C12 . 1.728(3) ?
F71 C7 . 1.321(3) ?
F72 C7 . 1.316(3) ?
F73 C7 . 1.315(3) ?
O1 C2 . 1.199(3) ?
O2 C6 . 1.213(3) ?
O3 C17 . 1.182(3) ?
O4 C17 . 1.317(3) ?
O4 C18 . 1.441(4) ?
N1 C2 . 1.390(3) ?
N1 C6 . 1.391(3) ?
N1 C15 . 1.445(3) ?
N3 C4 . 1.370(3) ?
N3 C2 . 1.385(3) ?
N3 C8 . 1.470(3) ?
C4 C5 . 1.329(4) ?
C4 C7 . 1.504(4) ?
C5 C6 . 1.435(4) ?
C5 H5 . 0.9300 ?
C8 H8A . 0.9600 ?
C8 H8B . 0.9600 ?
C8 H8C . 0.9600 ?
C11 C12 . 1.385(4) ?
C11 C16 . 1.387(3) ?
C11 C17 . 1.486(4) ?
C12 C13 . 1.377(4) ?
C13 C14 . 1.375(4) ?
C13 H13 . 0.9300 ?
C14 C15 . 1.374(4) ?
C14 H14 . 0.9300 ?
C15 C16 . 1.369(3) ?
C16 H16 . 0.9300 ?
C18 H18A . 0.9600 ?
C18 H18B . 0.9600 ?
C18 H18C . 0.9600 ?

loop_
_geom_hbond_atom_site_label_D
_geom_hbond_atom_site_label_H
_geom_hbond_atom_site_label_A
_geom_hbond_site_symmetry_A
_geom_hbond_distance_DH
_geom_hbond_distance_HA
_geom_hbond_distance_DA
_geom_hbond_angle_DHA
_geom_hbond_publ_flag
C5 H5 O2 3_556 0.93 2.51 3.427(4) 169 y
C16 H16 O3 2_545 0.93 2.47 3.260(4) 143 y

loop_
_geom_torsion_atom_site_label_1
_geom_torsion_atom_site_label_2
_geom_torsion_atom_site_label_3
_geom_torsion_atom_site_label_4
_geom_torsion
C4 N3 C2 O1 179.3(2)
C8 N3 C2 O1 -0.2(4)
C4 N3 C2 N1 -0.6(3)
C8 N3 C2 N1 179.9(2)
C6 N1 C2 O1 -178.5(2)
C15 N1 C2 O1 5.7(3)
C6 N1 C2 N3 1.4(3)
C15 N1 C2 N3 -174.4(2)
C2 N3 C4 C5 -1.3(4)
C8 N3 C4 C5 178.2(3)
C2 N3 C4 C7 177.5(2)
C8 N3 C4 C7 -3.1(4)
N3 C4 C5 C6 2.4(4)
C7 C4 C5 C6 -176.3(2)
C2 N1 C6 O2 -179.5(2)
C15 N1 C6 O2 -3.8(3)
C2 N1 C6 C5 -0.3(3)
C15 N1 C6 C5 175.4(2)
C4 C5 C6 O2 177.6(3)
C4 C5 C6 N1 -1.6(3)
C5 C4 C7 F73 120.6(3)
N3 C4 C7 F73 -58.2(3)
C5 C4 C7 F72 -117.7(3)
N3 C4 C7 F72 63.5(3)
C5 C4 C7 F71 1.6(3)
N3 C4 C7 F71 -177.2(2)
C16 C11 C12 C13 -3.0(4)
C17 C11 C12 C13 175.7(2)
C16 C11 C12 Cl1 179.11(19)
C17 C11 C12 Cl1 -2.2(3)
C11 C12 C13 C14 2.7(4)
Cl1 C12 C13 C14 -179.3(2)
C12 C13 C14 C15 0.2(4)
C13 C14 C15 C16 -2.9(4)
C13 C14 C15 N1 176.8(2)
C2 N1 C15 C16 87.7(3)
C6 N1 C15 C16 -88.4(3)
C2 N1 C15 C14 -92.0(3)
C6 N1 C15 C14 91.9(3)
C14 C15 C16 C11 2.6(4)
N1 C15 C16 C11 -177.1(2)
C12 C11 C16 C15 0.3(4)
C17 C11 C16 C15 -178.4(2)
C18 O4 C17 O3 -1.5(4)
C18 O4 C17 C11 178.5(2)
C12 C11 C17 O3 38.9(4)
C16 C11 C17 O3 -142.4(3)
C12 C11 C17 O4 -141.1(3)
C16 C11 C17 O4 37.6(3)

loop_
_cod_related_entry_id
_cod_related_entry_database
_cod_related_entry_code
1 ChemSpider 11590785
